data_2016651
loop_
_publ_author_name
'Dacunha-Marinho, Bruno'
'Mart\'inez, Ana'
'Est\'evez, Ram\'on J.'

_publ_section_title
;
 7-Hydroxy-5-methoxy-6,8-dimethylflavanone: a natural flavonoid
;
_journal_coeditor_code SQ3134
_journal_issue 6
_journal_name_full 'Acta Crystallographica Section C'
_journal_page_first o353
_journal_page_last o356
_journal_paper_doi 10.1107/S0108270108014959
_journal_volume 64
_journal_year 2008
_chemical_formula_iupac 'C18 H18 O4'
_chemical_formula_moiety 'C18 H18 O4'
_chemical_formula_sum 'C18 H18 O4'
_chemical_formula_weight 298.32
_chemical_name_common
;
7-Hydroxy-5-methoxy-6,8-dimethylflavanone
;
_chemical_name_systematic
;
(2S)-7-hydroxy-5-methoxy-6,8-dimethyl-2-phenyl-3,4-dihydrochromen-4(2H)-one
;
_space_group_IT_number 14
_symmetry_cell_setting monoclinic
_symmetry_space_group_name_Hall '-P 2ybc'
_symmetry_space_group_name_H-M 'P 1 21/c 1'
_atom_sites_solution_hydrogens geom
_atom_sites_solution_primary direct
_atom_sites_solution_secondary difmap
_audit_conform_dict_name cif_core.dic
_audit_conform_dict_version 2.3
_audit_creation_method 'WinGX routine CIF_UPDATE'
_cell_angle_alpha 90
_cell_angle_beta 105.009(2)
_cell_angle_gamma 90
_cell_formula_units_Z 4
_cell_length_a 12.6503(5)
_cell_length_b 17.1770(5)
_cell_length_c 7.1379(3)
_cell_measurement_reflns_used 1983
_cell_measurement_temperature 100(2)
_cell_measurement_theta_max 23.7
_cell_measurement_theta_min 2.9
_cell_volume 1498.11(10)
_computing_cell_refinement 'APEX2 (Bruker, 2007)'
_computing_data_collection 'APEX2 (Bruker, 2007)'
_computing_data_reduction 'APEX2 (Bruker, 2007)'
_computing_molecular_graphics
;ORTEP-3 for Windows (Farrugia, 1997) and
Mercury (Macrae <i>et al.</i>,  2006)
;
_computing_publication_material 'WinGX (Farrugia, 1999)'
_computing_structure_refinement 'SHELXL97 (Sheldrick, 2008)'
_computing_structure_solution 'SIR97  (Altomare <i>et al.</i>,  1999)'
_diffrn_ambient_temperature 100(2)
_diffrn_measured_fraction_theta_full 0.996
_diffrn_measured_fraction_theta_max 0.996
_diffrn_measurement_device 'four-circle diffractometer'
_diffrn_measurement_device_type 'Bruker APEXII CCD'
_diffrn_measurement_method '\w and \f'
_diffrn_radiation_monochromator graphite
_diffrn_radiation_source 'fine-focus sealed tube'
_diffrn_radiation_type MoK\a
_diffrn_radiation_wavelength 0.7107
_diffrn_reflns_av_R_equivalents 0.0909
_diffrn_reflns_limit_h_max 15
_diffrn_reflns_limit_h_min -15
_diffrn_reflns_limit_k_max 21
_diffrn_reflns_limit_k_min 0
_diffrn_reflns_limit_l_max 8
_diffrn_reflns_limit_l_min 0
_diffrn_reflns_number 30663
_diffrn_reflns_theta_full 26.46
_diffrn_reflns_theta_max 26.46
_diffrn_reflns_theta_min 1.67
_exptl_absorpt_coefficient_mu 0.093
_exptl_absorpt_correction_T_max 0.998
_exptl_absorpt_correction_T_min 0.809
_exptl_absorpt_correction_type multi-scan
_exptl_absorpt_process_details '(SADABS; Bruker, 2001)'
_exptl_crystal_colour Colourless
_exptl_crystal_density_diffrn 1.323
_exptl_crystal_density_method 'not measured'
_exptl_crystal_description prism
_exptl_crystal_F_000 632
_exptl_crystal_size_max 0.14
_exptl_crystal_size_mid 0.11
_exptl_crystal_size_min 0.02
_refine_diff_density_max 0.242
_refine_diff_density_min -0.223
_refine_ls_extinction_method none
_refine_ls_goodness_of_fit_ref 1.069
_refine_ls_hydrogen_treatment mixed
_refine_ls_matrix_type full
_refine_ls_number_parameters 230
_refine_ls_number_reflns 3076
_refine_ls_number_restraints 0
_refine_ls_restrained_S_all 1.069
_refine_ls_R_factor_all 0.1156
_refine_ls_R_factor_gt 0.0662
_refine_ls_shift/su_max 0.000
_refine_ls_shift/su_mean 0.000
_refine_ls_structure_factor_coef Fsqd
_refine_ls_weighting_details 'calc w=1/[\s^2^(Fo^2^)+(0.0492P)^2^+2.1395P] where P=(Fo^2^+2Fc^2^)/3'
_refine_ls_weighting_scheme calc
_refine_ls_wR_factor_gt 0.1522
_refine_ls_wR_factor_ref 0.1698
_reflns_number_gt 1994
_reflns_number_total 3189
_reflns_threshold_expression >2sigma(I)
_cod_data_source_file sq3134.cif
_cod_data_source_block I
_cod_original_sg_symbol_H-M 'P 21/c'
_cod_database_code 2016651
_cod_database_fobs_code 2016651

loop_
_symmetry_equiv_pos_as_xyz
'x, y, z'
'-x, y+1/2, -z+1/2'
'-x, -y, -z'
'x, -y-1/2, z-1/2'

loop_
_atom_site_type_symbol
_atom_site_label
_atom_site_fract_x
_atom_site_fract_y
_atom_site_fract_z
_atom_site_U_iso_or_equiv
_atom_site_adp_type
_atom_site_calc_flag
_atom_site_refinement_flags
_atom_site_occupancy
_atom_site_disorder_assembly
_atom_site_disorder_group
O O1 0.19369(15) 0.06337(11) 0.3318(3) 0.0196(5) Uani d . 1 . .
C C2 0.2300(3) 0.1397(2) 0.2946(7) 0.0191(9) Uani d P 0.43 A 1
H H2 0.2005 0.1517 0.1536 0.023 Uiso calc PR 0.43 A 1
C C3 0.1831(5) 0.1970(4) 0.4107(7) 0.0224(13) Uani d P 0.43 A 1
H H3A 0.2082 0.2502 0.3900 0.027 Uiso calc PR 0.43 A 1
H H3B 0.2097 0.1846 0.5504 0.027 Uiso calc PR 0.43 A 1
C C2B 0.2381(8) 0.1375(5) 0.4318(17) 0.0191(9) Uani d P 0.30 A 2
H H2B 0.2329 0.1359 0.5692 0.023 Uiso calc PR 0.30 A 2
C C3B 0.1716(14) 0.2048(10) 0.328(2) 0.0224(13) Uani d P 0.30 A 2
H H3B1 0.2029 0.2548 0.3860 0.027 Uiso calc PR 0.30 A 2
H H3B2 0.1711 0.2047 0.1891 0.027 Uiso calc PR 0.30 A 2
C C2C 0.2300(3) 0.1397(2) 0.2946(7) 0.0191(9) Uani d P 0.27 A 3
H H2C 0.2005 0.1517 0.1536 0.023 Uiso calc PR 0.27 A 3
C C3C 0.1831(5) 0.1970(4) 0.4107(7) 0.0224(13) Uani d P 0.27 A 3
H H3C1 0.2082 0.2502 0.3900 0.027 Uiso calc PR 0.27 A 3
H H3C2 0.2097 0.1846 0.5504 0.027 Uiso calc PR 0.27 A 3
C C4 0.0577(2) 0.19442(16) 0.3505(4) 0.0183(6) Uani d . 1 . .
C C5 -0.1017(2) 0.09941(16) 0.2609(4) 0.0157(6) Uani d . 1 . .
C C6 -0.1418(2) 0.02469(16) 0.2174(4) 0.0167(6) Uani d . 1 A .
C C7 -0.0655(2) -0.03524(15) 0.2194(4) 0.0158(6) Uani d . 1 . .
C C8 0.0463(2) -0.02230(15) 0.2587(4) 0.0158(6) Uani d . 1 A .
C C9 0.0826(2) 0.05430(16) 0.2970(4) 0.0157(6) Uani d . 1 A .
C C10 0.0109(2) 0.11688(16) 0.3007(4) 0.0160(6) Uani d . 1 A .
C C11 0.3528(5) 0.1383(3) 0.3411(8) 0.0201(12) Uani d P 0.43 A 1
C C12 0.4090(6) 0.1962(5) 0.2775(13) 0.0320(18) Uani d P 0.43 A 1
H H12 0.3689 0.2372 0.2021 0.038 Uiso calc PR 0.43 A 1
C C13 0.5210(6) 0.1974(5) 0.3180(13) 0.0319(9) Uani d P 0.43 A 1
H H13 0.5571 0.2391 0.2728 0.038 Uiso calc PR 0.43 A 1
C C14 0.5801(13) 0.1385(7) 0.423(2) 0.0319(9) Uani d P 0.43 A 1
H H14 0.6574 0.1378 0.4436 0.038 Uiso calc PR 0.43 A 1
C C15 0.5298(6) 0.0796(5) 0.5017(13) 0.0319(9) Uani d P 0.43 A 1
H H15 0.5723 0.0405 0.5809 0.038 Uiso calc PR 0.43 A 1
C C16 0.4160(6) 0.0786(5) 0.4624(13) 0.0336(17) Uani d P 0.43 A 1
H H16 0.3803 0.0389 0.5153 0.040 Uiso calc PR 0.43 A 1
C C11B 0.3604(14) 0.1387(10) 0.4286(19) 0.0201(12) Uani d P 0.30 A 2
C C12B 0.3834(12) 0.1428(7) 0.243(3) 0.0320(18) Uani d P 0.30 A 2
H H12B 0.3255 0.1442 0.1274 0.038 Uiso calc PR 0.30 A 2
C C13B 0.4924(10) 0.1444(7) 0.234(2) 0.0319(9) Uani d P 0.30 A 2
H H13B 0.5088 0.1424 0.1112 0.038 Uiso calc PR 0.30 A 2
C C14B 0.577(3) 0.1490(18) 0.403(5) 0.0319(9) Uani d P 0.30 A 2
H H14B 0.6521 0.1528 0.4022 0.038 Uiso calc PR 0.30 A 2
C C15B 0.5426(10) 0.1475(6) 0.580(2) 0.0319(9) Uani d P 0.30 A 2
H H15B 0.5966 0.1483 0.7001 0.038 Uiso calc PR 0.30 A 2
C C16B 0.4335(10) 0.1451(7) 0.580(2) 0.0336(17) Uani d P 0.30 A 2
H H16B 0.4143 0.1483 0.7004 0.040 Uiso calc PR 0.30 A 2
C C11C 0.3528(5) 0.1383(3) 0.3411(8) 0.0201(12) Uani d P 0.27 A 3
C C12C 0.4039(12) 0.1609(9) 0.188(3) 0.0320(18) Uani d P 0.27 A 3
H H12C 0.3617 0.1735 0.0607 0.038 Uiso calc PR 0.27 A 3
C C13C 0.5205(11) 0.1630(9) 0.238(3) 0.0319(9) Uani d P 0.27 A 3
H H13C 0.5578 0.1809 0.1468 0.038 Uiso calc PR 0.27 A 3
C C14C 0.5801(13) 0.1385(7) 0.423(2) 0.0319(9) Uani d P 0.27 A 3
H H14C 0.6576 0.1361 0.4489 0.038 Uiso calc PR 0.27 A 3
C C15C 0.5365(11) 0.1193(8) 0.560(2) 0.0319(9) Uani d P 0.27 A 3
H H15C 0.5813 0.1058 0.6841 0.038 Uiso calc PR 0.27 A 3
C C16C 0.4213(12) 0.1183(9) 0.524(2) 0.0336(17) Uani d P 0.27 A 3
H H16C 0.3893 0.1038 0.6257 0.040 Uiso calc PR 0.27 A 3
O O17 0.00522(16) 0.25329(11) 0.3672(3) 0.0230(5) Uani d . 1 A .
O O18 -0.17575(15) 0.15664(11) 0.2751(3) 0.0184(5) Uani d . 1 A .
C C19 -0.2107(2) 0.20555(17) 0.1082(4) 0.0233(7) Uani d . 1 . .
H H19A -0.1468 0.2233 0.0665 0.035 Uiso calc R 1 A .
H H19B -0.2498 0.2507 0.1408 0.035 Uiso calc R 1 . .
H H19C -0.2596 0.1762 0.0029 0.035 Uiso calc R 1 . .
C C20 -0.2624(2) 0.00663(17) 0.1665(5) 0.0265(8) Uani d . 1 . .
H H20A -0.3040 0.0552 0.1570 0.040 Uiso calc R 1 A .
H H20B -0.2786 -0.0264 0.2676 0.040 Uiso calc R 1 . .
H H20C -0.2831 -0.0207 0.0419 0.040 Uiso calc R 1 . .
O O21 -0.10861(16) -0.10776(11) 0.1803(3) 0.0205(5) Uani d . 1 A .
C C22 0.1255(2) -0.08807(16) 0.2605(4) 0.0206(7) Uani d . 1 . .
H H22A 0.1265 -0.1227 0.3700 0.031 Uiso calc R 1 A .
H H22B 0.1990 -0.0668 0.2738 0.031 Uiso calc R 1 . .
H H22C 0.1026 -0.1174 0.1390 0.031 Uiso calc R 1 . .
H H21 -0.061(3) -0.143(2) 0.171(5) 0.045(11) Uiso d . 1 . .

loop_
_atom_site_aniso_label
_atom_site_aniso_U_11
_atom_site_aniso_U_22
_atom_site_aniso_U_33
_atom_site_aniso_U_12
_atom_site_aniso_U_13
_atom_site_aniso_U_23
O1 0.0137(10) 0.0146(10) 0.0286(12) -0.0010(8) 0.0022(9) -0.0006(9)
C2 0.0155(18) 0.0171(18) 0.024(2) -0.0047(15) 0.004(2) -0.002(2)
C3 0.018(2) 0.018(2) 0.030(4) -0.0020(17) 0.005(3) 0.001(3)
C2B 0.0155(18) 0.0171(18) 0.024(2) -0.0047(15) 0.004(2) -0.002(2)
C3B 0.018(2) 0.018(2) 0.030(4) -0.0020(17) 0.005(3) 0.001(3)
C2C 0.0155(18) 0.0171(18) 0.024(2) -0.0047(15) 0.004(2) -0.002(2)
C3C 0.018(2) 0.018(2) 0.030(4) -0.0020(17) 0.005(3) 0.001(3)
C4 0.0187(15) 0.0166(15) 0.0206(16) 0.0000(12) 0.0066(13) -0.0014(12)
C5 0.0167(15) 0.0175(14) 0.0136(15) 0.0033(11) 0.0052(12) 0.0026(11)
C6 0.0179(15) 0.0176(14) 0.0153(16) -0.0009(12) 0.0057(12) 0.0014(12)
C7 0.0214(15) 0.0133(14) 0.0118(15) -0.0029(12) 0.0030(12) 0.0004(11)
C8 0.0186(15) 0.0150(14) 0.0134(15) -0.0004(11) 0.0038(12) -0.0002(11)
C9 0.0132(14) 0.0177(14) 0.0151(15) -0.0006(11) 0.0015(12) 0.0012(12)
C10 0.0198(15) 0.0161(14) 0.0120(15) -0.0010(12) 0.0039(12) 0.0011(11)
C11 0.014(2) 0.0181(17) 0.023(4) 0.0002(14) -0.005(3) 0.000(3)
C12 0.020(3) 0.027(4) 0.043(5) -0.005(3) -0.002(3) 0.010(3)
C13 0.0202(14) 0.029(3) 0.045(2) -0.0009(16) 0.0062(14) -0.0051(16)
C14 0.0202(14) 0.029(3) 0.045(2) -0.0009(16) 0.0062(14) -0.0051(16)
C15 0.0202(14) 0.029(3) 0.045(2) -0.0009(16) 0.0062(14) -0.0051(16)
C16 0.028(3) 0.020(4) 0.057(5) -0.002(3) 0.020(3) -0.008(3)
C11B 0.014(2) 0.0181(17) 0.023(4) 0.0002(14) -0.005(3) 0.000(3)
C12B 0.020(3) 0.027(4) 0.043(5) -0.005(3) -0.002(3) 0.010(3)
C13B 0.0202(14) 0.029(3) 0.045(2) -0.0009(16) 0.0062(14) -0.0051(16)
C14B 0.0202(14) 0.029(3) 0.045(2) -0.0009(16) 0.0062(14) -0.0051(16)
C15B 0.0202(14) 0.029(3) 0.045(2) -0.0009(16) 0.0062(14) -0.0051(16)
C16B 0.028(3) 0.020(4) 0.057(5) -0.002(3) 0.020(3) -0.008(3)
C11C 0.014(2) 0.0181(17) 0.023(4) 0.0002(14) -0.005(3) 0.000(3)
C12C 0.020(3) 0.027(4) 0.043(5) -0.005(3) -0.002(3) 0.010(3)
C13C 0.0202(14) 0.029(3) 0.045(2) -0.0009(16) 0.0062(14) -0.0051(16)
C14C 0.0202(14) 0.029(3) 0.045(2) -0.0009(16) 0.0062(14) -0.0051(16)
C15C 0.0202(14) 0.029(3) 0.045(2) -0.0009(16) 0.0062(14) -0.0051(16)
C16C 0.028(3) 0.020(4) 0.057(5) -0.002(3) 0.020(3) -0.008(3)
O17 0.0233(11) 0.0147(10) 0.0319(13) 0.0000(9) 0.0088(10) -0.0019(9)
O18 0.0170(10) 0.0168(10) 0.0221(11) 0.0048(8) 0.0066(9) 0.0042(8)
C19 0.0262(17) 0.0220(16) 0.0192(17) 0.0073(13) 0.0014(13) 0.0016(13)
C20 0.0198(16) 0.0208(16) 0.037(2) -0.0015(13) 0.0050(15) 0.0007(14)
O21 0.0186(11) 0.0141(10) 0.0297(13) -0.0010(9) 0.0078(9) -0.0026(9)
C22 0.0204(16) 0.0174(14) 0.0236(17) 0.0012(12) 0.0048(13) -0.0009(12)

loop_
_atom_type_symbol
_atom_type_description
_atom_type_scat_dispersion_real
_atom_type_scat_dispersion_imag
_atom_type_scat_source
C C 0.0033 0.0016 'International Tables Vol C Tables 4.2.6.8 and 6.1.1.4'
H H 0 0 'International Tables Vol C Tables 4.2.6.8 and 6.1.1.4'
O O 0.0106 0.006 'International Tables Vol C Tables 4.2.6.8 and 6.1.1.4'

loop_
_geom_angle_atom_site_label_1
_geom_angle_atom_site_label_2
_geom_angle_atom_site_label_3
_geom_angle
_geom_angle_publ_flag
C9 O1 C2 115.6(2) yes
C9 O1 C2B 115.0(4) yes
O1 C2 C3 107.8(4) yes
O1 C2 C11 107.9(4) ?
C3 C2 C11 114.9(4) ?
O1 C2 H2 108.7 ?
C3 C2 H2 108.7 ?
C11 C2 H2 108.7 ?
C2 C3 C4 110.7(4) yes
C2 C3 H3A 109.5 ?
C4 C3 H3A 109.5 ?
C2 C3 H3B 109.5 ?
C4 C3 H3B 109.5 ?
H3A C3 H3B 108.1 ?
O1 C2B C3B 109.1(9) yes
O1 C2B C11B 104.9(8) ?
C3B C2B C11B 114.4(11) ?
O1 C2B H2B 109.5 ?
C3B C2B H2B 109.5 ?
C11B C2B H2B 109.5 ?
C4 C3B C2B 106.5(10) yes
C4 C3B H3B1 110.4 ?
C2B C3B H3B1 110.4 ?
C4 C3B H3B2 110.4 ?
C2B C3B H3B2 110.4 ?
H3B1 C3B H3B2 108.6 ?
O17 C4 C10 125.2(3) ?
O17 C4 C3B 117.9(7) ?
C10 C4 C3B 115.0(7) ?
O17 C4 C3 119.6(3) ?
C10 C4 C3 114.8(3) yes
O18 C5 C6 117.4(2) ?
O18 C5 C10 120.2(2) ?
C6 C5 C10 122.3(2) ?
C5 C6 C7 117.6(2) ?
C5 C6 C20 122.3(2) ?
C7 C6 C20 120.0(2) ?
O21 C7 C8 121.5(2) ?
O21 C7 C6 115.4(2) ?
C8 C7 C6 123.0(2) ?
C7 C8 C9 117.2(2) ?
C7 C8 C22 121.5(2) ?
C9 C8 C22 121.3(2) ?
O1 C9 C8 114.3(2) yes
O1 C9 C10 122.9(2) ?
C8 C9 C10 122.7(2) ?
C5 C10 C9 117.1(2) ?
C5 C10 C4 124.5(2) ?
C9 C10 C4 118.4(2) ?
C12 C11 C16 117.4(6) ?
C12 C11 C2 120.8(5) ?
C16 C11 C2 121.7(5) ?
C11 C12 C13 122.7(7) ?
C11 C12 H12 118.7 ?
C13 C12 H12 118.7 ?
C12 C13 C14 119.5(9) ?
C12 C13 H13 120.2 ?
C14 C13 H13 120.2 ?
C15 C14 C13 121.4(12) ?
C15 C14 H14 119.3 ?
C13 C14 H14 119.3 ?
C14 C15 C16 119.0(9) ?
C14 C15 H15 120.5 ?
C16 C15 H15 120.5 ?
C15 C16 C11 119.7(7) ?
C15 C16 H16 120.1 ?
C11 C16 H16 120.1 ?
C16B C11B C12B 121.7(15) ?
C16B C11B C2B 120.7(13) ?
C12B C11B C2B 117.1(12) ?
C13B C12B C11B 118.8(14) ?
C13B C12B H12B 120.6 ?
C11B C12B H12B 120.6 ?
C14B C13B C12B 121(2) ?
C14B C13B H13B 119.6 ?
C12B C13B H13B 119.6 ?
C13B C14B C15B 115(3) ?
C13B C14B H14B 122.7 ?
C15B C14B H14B 122.7 ?
C16B C15B C14B 122.3(18) ?
C16B C15B H15B 118.9 ?
C14B C15B H15B 118.9 ?
C11B C16B C15B 121.4(15) ?
C11B C16B H16B 119.3 ?
C15B C16B H16B 119.3 ?
C13C C12C H12C 121.7 ?
C12C C13C H13C 120.2 ?
C16C C15C H15C 120.2 ?
C15C C16C H16C 119.3 ?
C5 O18 C19 115.3(2) ?
O18 C19 H19A 109.5 ?
O18 C19 H19B 109.5 ?
H19A C19 H19B 109.5 ?
O18 C19 H19C 109.5 ?
H19A C19 H19C 109.5 ?
H19B C19 H19C 109.5 ?
C6 C20 H20A 109.5 ?
C6 C20 H20B 109.5 ?
H20A C20 H20B 109.5 ?
C6 C20 H20C 109.5 ?
H20A C20 H20C 109.5 ?
H20B C20 H20C 109.5 ?
C7 O21 H21 113(2) ?
C8 C22 H22A 109.5 ?
C8 C22 H22B 109.5 ?
H22A C22 H22B 109.5 ?
C8 C22 H22C 109.5 ?
H22A C22 H22C 109.5 ?
H22B C22 H22C 109.5 ?

loop_
_geom_bond_atom_site_label_1
_geom_bond_atom_site_label_2
_geom_bond_distance
O1 C9 1.372(3)
O1 C2 1.436(4)
O1 C2B 1.495(10)
C2 C3 1.505(8)
C2 C11 1.502(7)
C2 H2 1.0000
C3 C4 1.533(7)
C3 H3A 0.9900
C3 H3B 0.9900
C2B C3B 1.507(18)
C2B C11B 1.56(2)
C2B H2B 1.0000
C3B C4 1.502(18)
C3B H3B1 0.9900
C3B H3B2 0.9900
C4 O17 1.232(3)
C4 C10 1.464(4)
C5 O18 1.380(3)
C5 C6 1.386(4)
C5 C10 1.409(4)
C6 C7 1.409(4)
C6 C20 1.506(4)
C7 O21 1.359(3)
C7 C8 1.386(4)
C8 C9 1.397(4)
C8 C22 1.508(4)
C9 C10 1.411(4)
C11 C12 1.366(10)
C11 C16 1.443(10)
C12 C13 1.369(10)
C12 H12 0.9500
C13 C14 1.366(14)
C13 H13 0.9500
C14 C15 1.385(13)
C14 H14 0.9500
C15 C16 1.393(10)
C15 H15 0.9500
C16 H16 0.9500
C11B C16B 1.23(2)
C11B C12B 1.431(19)
C12B C13B 1.396(19)
C12B H12B 0.9500
C13B C14B 1.39(4)
C13B H13B 0.9500
C14B C15B 1.44(3)
C14B H14B 0.9500
C15B C16B 1.382(17)
C15B H15B 0.9500
C16B H16B 0.9500
C12C C13C 1.42(2)
C12C H12C 0.9500
C13C H13C 0.9500
C15C C16C 1.412(19)
C15C H15C 0.9500
C16C H16C 0.9500
O18 C19 1.431(3)
C19 H19A 0.9800
C19 H19B 0.9800
C19 H19C 0.9800
C20 H20A 0.9800
C20 H20B 0.9800
C20 H20C 0.9800
O21 H21 0.87(4)
C22 H22A 0.9800
C22 H22B 0.9800
C22 H22C 0.9800

loop_
_geom_hbond_atom_site_label_D
_geom_hbond_atom_site_label_H
_geom_hbond_atom_site_label_A
_geom_hbond_site_symmetry_A
_geom_hbond_distance_DH
_geom_hbond_distance_HA
_geom_hbond_distance_DA
_geom_hbond_angle_DHA
_geom_hbond_publ_flag
O21 H21 O17 2_545 0.87(4) 1.96(4) 2.784(3) 158(4) yes

loop_
_geom_torsion_atom_site_label_1
_geom_torsion_atom_site_label_2
_geom_torsion_atom_site_label_3
_geom_torsion_atom_site_label_4
_geom_torsion
C9 O1 C2 C3 55.2(4)
C2B O1 C2 C3 -43.4(7)
C9 O1 C2 C11 179.9(3)
C2B O1 C2 C11 81.3(7)
O1 C2 C3 C4 -60.4(4)
C11 C2 C3 C4 179.3(4)
C9 O1 C2B C3B -49.6(10)
C2 O1 C2B C3B 50.6(9)
C9 O1 C2B C11B -172.6(7)
C2 O1 C2B C11B -72.3(9)
O1 C2B C3B C4 64.1(12)
C11B C2B C3B C4 -178.8(9)
C2B C3B C4 O17 145.2(8)
C2B C3B C4 C10 -49.9(11)
C2B C3B C4 C3 44.9(16)
C2 C3 C4 O17 -151.5(4)
C2 C3 C4 C10 36.2(5)
C2 C3 C4 C3B -59(2)
O18 C5 C6 C7 -174.6(2)
C10 C5 C6 C7 1.9(4)
O18 C5 C6 C20 6.2(4)
C10 C5 C6 C20 -177.3(3)
C5 C6 C7 O21 178.5(2)
C20 C6 C7 O21 -2.3(4)
C5 C6 C7 C8 -1.4(4)
C20 C6 C7 C8 177.8(3)
O21 C7 C8 C9 180.0(3)
C6 C7 C8 C9 -0.2(4)
O21 C7 C8 C22 -0.2(4)
C6 C7 C8 C22 179.7(3)
C2 O1 C9 C8 155.9(3)
C2B O1 C9 C8 -161.8(5)
C2 O1 C9 C10 -24.4(4)
C2B O1 C9 C10 17.9(6)
C7 C8 C9 O1 -179.0(2)
C22 C8 C9 O1 1.1(4)
C7 C8 C9 C10 1.3(4)
C22 C8 C9 C10 -178.6(3)
O18 C5 C10 C9 175.5(2)
C6 C5 C10 C9 -0.8(4)
O18 C5 C10 C4 -2.6(4)
C6 C5 C10 C4 -178.9(3)
O1 C9 C10 C5 179.5(3)
C8 C9 C10 C5 -0.8(4)
O1 C9 C10 C4 -2.2(4)
C8 C9 C10 C4 177.4(3)
O17 C4 C10 C5 1.3(5)
C3B C4 C10 C5 -162.3(6)
C3 C4 C10 C5 173.1(3)
O17 C4 C10 C9 -176.7(3)
C3B C4 C10 C9 19.6(7)
C3 C4 C10 C9 -4.9(4)
O1 C2 C11 C12 164.3(7)
C3 C2 C11 C12 -75.4(8)
O1 C2 C11 C16 -19.0(7)
C3 C2 C11 C16 101.2(7)
C16 C11 C12 C13 2.7(13)
C2 C11 C12 C13 179.4(7)
C11 C12 C13 C14 1.0(15)
C12 C13 C14 C15 -4.2(18)
C13 C14 C15 C16 3.5(18)
C14 C15 C16 C11 0.3(14)
C12 C11 C16 C15 -3.3(12)
C2 C11 C16 C15 180.0(6)
O1 C2B C11B C16B -124.2(15)
C3B C2B C11B C16B 116.4(17)
O1 C2B C11B C12B 64.0(16)
C3B C2B C11B C12B -55.5(18)
C16B C11B C12B C13B 8(3)
C2B C11B C12B C13B 179.6(11)
C11B C12B C13B C14B -6(2)
C12B C13B C14B C15B 4(3)
C13B C14B C15B C16B -3(3)
C12B C11B C16B C15B -7(2)
C2B C11B C16B C15B -178.9(11)
C14B C15B C16B C11B 5(2)
C6 C5 O18 C19 -100.4(3)
C10 C5 O18 C19 83.1(3)
